data_4123487
loop_
_publ_author_name
'Yuan, Shuai'
'Lu, Weigang'
'Chen, Ying-Pin'
'Zhang, Qiang'
'Liu, Tian-Fu'
'Feng, Dawei'
'Wang, Xuan'
'Qin, Junsheng'
'Zhou, Hong-Cai'

_publ_section_title
;
 Sequential linker installation: precise placement of functional groups in
 multivariate metal-organic frameworks.
;
_journal_issue 9
_journal_name_full 'Journal of the American Chemical Society'
_journal_page_first 3177
_journal_page_last 3180
_journal_paper_doi 10.1021/ja512762r
_journal_volume 137
_journal_year 2015
_chemical_formula_moiety '[Zr6O4(OH)4] [(C16 H12 O4)4] [O4(OH)4]'
_chemical_formula_sum 'C64 H56 O32 Zr6'
_chemical_formula_weight 1884.41
_chemical_name_systematic
; 
 ? 
;
_space_group_IT_number 131
_symmetry_cell_setting tetragonal
_symmetry_space_group_name_Hall '-P 4c 2'
_symmetry_space_group_name_H-M 'P 42/m m c'
_atom_sites_solution_hydrogens geom
_atom_sites_solution_primary direct
_atom_sites_solution_secondary difmap
_audit_creation_method SHELXL-97
_cell_angle_alpha 90.00
_cell_angle_beta 90.00
_cell_angle_gamma 90.00
_cell_formula_units_Z 2
_cell_length_a 24.348(14)
_cell_length_b 24.348
_cell_length_c 14.918(9)
_cell_measurement_reflns_used 8026
_cell_measurement_temperature 110(2)
_cell_measurement_theta_max 22.6640
_cell_measurement_theta_min 2.3157
_cell_volume 8844(7)
_computing_cell_refinement 'SAINT+ ver. (Bruker, 2001)'
_computing_data_collection 'APEX2  (Bruker, 2008)'
_computing_data_reduction 'SAINT+ ver. (Bruker, 2001)'
_computing_molecular_graphics 'SHELXTL (Sheldrick, 2008)'
_computing_publication_material 'SHELXTL (Sheldrick, 2008)'
_computing_structure_refinement 'SHELXL-97 (Sheldrick, 2008)'
_computing_structure_solution 'SHELXS-97 (Sheldrick, 2008)'
_diffrn_ambient_temperature 110(2)
_diffrn_measured_fraction_theta_full 1.000
_diffrn_measured_fraction_theta_max 1.000
_diffrn_measurement_device_type 'Bruker SMART APEX II CCD area detector'
_diffrn_measurement_method 'phi and omega scans'
_diffrn_radiation_monochromator graphite
_diffrn_radiation_source 'fine-focus sealed tube'
_diffrn_radiation_type MoK\a
_diffrn_radiation_wavelength 0.71073
_diffrn_reflns_av_R_equivalents 0.0962
_diffrn_reflns_av_sigmaI/netI 0.0419
_diffrn_reflns_limit_h_max 30
_diffrn_reflns_limit_h_min -30
_diffrn_reflns_limit_k_max 30
_diffrn_reflns_limit_k_min -27
_diffrn_reflns_limit_l_max 18
_diffrn_reflns_limit_l_min -18
_diffrn_reflns_number 69047
_diffrn_reflns_theta_full 25.98
_diffrn_reflns_theta_max 25.98
_diffrn_reflns_theta_min 1.60
_exptl_absorpt_coefficient_mu 0.376
_exptl_absorpt_correction_T_max 0.9634
_exptl_absorpt_correction_T_min 0.9634
_exptl_absorpt_correction_type multi-scan
_exptl_absorpt_process_details 'SADABS (Sheldrick, 2008)'
_exptl_crystal_colour Colorless
_exptl_crystal_density_diffrn 0.708
_exptl_crystal_density_meas ?
_exptl_crystal_density_method 'not measured'
_exptl_crystal_description Blocky
_exptl_crystal_F_000 1872
_exptl_crystal_size_max 0.10
_exptl_crystal_size_mid 0.10
_exptl_crystal_size_min 0.10
_platon_squeeze_details
;
;
_refine_diff_density_max 0.544
_refine_diff_density_min -0.440
_refine_diff_density_rms 0.060
_refine_ls_extinction_coef 0.00009(2)
_refine_ls_extinction_expression Fc^*^=kFc[1+0.001xFc^2^\l^3^/sin(2\q)]^-1/4^
_refine_ls_extinction_method SHELXL
_refine_ls_goodness_of_fit_ref 1.001
_refine_ls_hydrogen_treatment constr
_refine_ls_matrix_type full
_refine_ls_number_parameters 138
_refine_ls_number_reflns 4753
_refine_ls_number_restraints 0
_refine_ls_restrained_S_all 1.001
_refine_ls_R_factor_all 0.0644
_refine_ls_R_factor_gt 0.0417
_refine_ls_shift/su_max 0.001
_refine_ls_shift/su_mean 0.000
_refine_ls_structure_factor_coef Fsqd
_refine_ls_weighting_details 'calc w=1/[\s^2^(Fo^2^)+(0.0300P)^2^+9.2000P] where P=(Fo^2^+2Fc^2^)/3'
_refine_ls_weighting_scheme calc
_refine_ls_wR_factor_gt 0.0910
_refine_ls_wR_factor_ref 0.0961
_reflns_number_gt 3542
_reflns_number_total 4753
_reflns_threshold_expression >2sigma(I)
_cod_data_source_file ja512762r_si_002.cif
_cod_data_source_block aaa_pcn700_sq
_cod_depositor_comments
;
The following automatic conversions were performed:

'_symmetry_cell_setting' value 'Tetragonal' changed to 'tetragonal'
according to
/usr/data/users/saulius/crontab/automatic-downloads/rss-feeds/ACS/lib/dictionaries/cif_core.dic
dictionary named 'cif_core.dic' version 2.4.2 from 2011-04-26.

'_exptl_crystal_density_meas' value 'not measured' was changed to '?'
- the value is perceived as not measured.

Automatic conversion script
Id: cif_fix_values 3086 2015-02-26 13:12:21Z robertas 

 Adding full bibliography for 4123486--4123490.cif.
;
_cod_original_sg_symbol_H-M P4(2)/mmc
_cod_database_code 4123487

loop_
_symmetry_equiv_pos_as_xyz
'x, y, z'
'-y, x, z+1/2'
'-x, -y, z'
'y, -x, z+1/2'
'x, -y, -z'
'-x, y, -z'
'y, x, -z+1/2'
'-y, -x, -z+1/2'
'-x, -y, -z'
'y, -x, -z-1/2'
'x, y, -z'
'-y, x, -z-1/2'
'-x, y, z'
'x, -y, z'
'-y, -x, z-1/2'
'y, x, z-1/2'

loop_
_atom_site_label
_atom_site_type_symbol
_atom_site_fract_x
_atom_site_fract_y
_atom_site_fract_z
_atom_site_U_iso_or_equiv
_atom_site_adp_type
_atom_site_occupancy
_atom_site_symmetry_multiplicity
_atom_site_calc_flag
_atom_site_refinement_flags
Zr1 Zr 1.0000 0.600537(18) 0.5000 0.02854(14) Uani 1 4 d S
Zr2 Zr 0.927401(15) 0.5000 0.61849(3) 0.04264(14) Uani 1 2 d S
O1S O 1.0000 0.5541(7) 0.6338(11) 0.044(3) Uani 0.50 2 d SP
H1SA H 1.0000 0.5691 0.6921 0.067 Uiso 0.50 2 d SPR
O1S' O 1.0000 0.5444(7) 0.6016(11) 0.045(3) Uani 0.50 2 d SP
O4S O 1.0832(2) 0.5565(3) 0.5000 0.0418(19) Uani 0.50 2 d SP
H4SA H 1.1149 0.5787 0.5000 0.063 Uiso 0.50 2 d SPR
O4S' O 1.0618(2) 0.5422(3) 0.5000 0.0360(16) Uani 0.50 2 d SP
O3S O 0.9326(2) 0.5000 0.7661(3) 0.1066(16) Uani 1 2 d S
H3SA H 0.9134 0.4736 0.7862 0.160 Uiso 0.25 1 d PR
O2 O 0.94512(8) 0.35259(7) 0.58896(16) 0.0513(6) Uani 1 1 d .
O2S O 0.83784(13) 0.5000 0.6034(4) 0.1070(16) Uani 1 2 d S
H2SA H 0.8297 0.5000 0.5487 0.161 Uiso 0.50 2 calc SPR
O1 O 0.89768(10) 0.41690(8) 0.6651(2) 0.0844(9) Uani 1 1 d .
C1 C 0.90741(13) 0.36788(13) 0.6414(3) 0.0663(11) Uani 1 1 d .
C2 C 0.86927(15) 0.32478(13) 0.6756(3) 0.0779(13) Uani 1 1 d .
C3 C 0.87150(17) 0.27291(14) 0.6416(3) 0.0965(16) Uani 1 1 d .
H3 H 0.8989 0.2641 0.5987 0.116 Uiso 1 1 calc R
C4 C 0.83431(18) 0.23241(16) 0.6686(4) 0.1098(18) Uani 1 1 d .
C5 C 0.79610(16) 0.24564(17) 0.7337(4) 0.1107(19) Uani 1 1 d .
C6 C 0.7949(2) 0.29711(18) 0.7700(5) 0.156(3) Uani 1 1 d .
H6 H 0.7692 0.3055 0.8159 0.188 Uiso 1 1 calc R
C7 C 0.8311(2) 0.33735(17) 0.7400(4) 0.141(3) Uani 1 1 d .
H7 H 0.8293 0.3734 0.7640 0.170 Uiso 1 1 calc R
C8 C 0.8348(4) 0.1756(3) 0.6232(7) 0.308(7) Uani 1 1 d .
H8D H 0.8638 0.1746 0.5776 0.462 Uiso 1 1 calc R
H8A H 0.7991 0.1688 0.5949 0.462 Uiso 1 1 calc R
H8B H 0.8419 0.1472 0.6684 0.462 Uiso 1 1 calc R

loop_
_atom_site_aniso_label
_atom_site_aniso_U_11
_atom_site_aniso_U_22
_atom_site_aniso_U_33
_atom_site_aniso_U_23
_atom_site_aniso_U_13
_atom_site_aniso_U_12
Zr1 0.0133(2) 0.0114(2) 0.0609(4) 0.000 0.000 0.000
Zr2 0.0345(2) 0.02164(19) 0.0717(3) 0.000 0.0228(2) 0.000
O1S 0.033(4) 0.033(7) 0.067(11) -0.003(5) 0.000 0.000
O1S' 0.044(4) 0.022(5) 0.069(11) -0.003(5) 0.000 0.000
O4S 0.009(3) 0.019(3) 0.097(5) 0.000 0.000 -0.004(3)
O4S' 0.010(3) 0.022(4) 0.076(5) 0.000 0.000 0.001(2)
O3S 0.164(4) 0.067(2) 0.089(3) 0.000 0.060(3) 0.000
O2 0.0332(10) 0.0256(10) 0.0949(17) 0.0124(10) 0.0128(11) -0.0014(8)
O2S 0.0395(19) 0.065(2) 0.216(5) 0.000 0.050(3) 0.000
O1 0.0847(18) 0.0321(12) 0.136(2) 0.0047(14) 0.0665(17) -0.0080(12)
C1 0.0491(19) 0.0354(17) 0.114(3) 0.0165(18) 0.037(2) -0.0029(15)
C2 0.064(2) 0.0393(19) 0.130(4) 0.017(2) 0.045(2) -0.0108(17)
C3 0.085(3) 0.042(2) 0.163(5) 0.008(2) 0.062(3) -0.0214(19)
C4 0.089(3) 0.055(2) 0.185(5) 0.009(3) 0.071(3) -0.029(2)
C5 0.065(3) 0.066(3) 0.201(6) 0.051(3) 0.059(3) -0.012(2)
C6 0.134(4) 0.064(3) 0.272(8) 0.013(4) 0.133(5) -0.024(3)
C7 0.129(4) 0.052(2) 0.243(7) 0.012(3) 0.126(5) -0.016(3)
C8 0.357(12) 0.116(5) 0.452(15) -0.056(7) 0.272(12) -0.123(7)

loop_
_atom_type_symbol
_atom_type_description
_atom_type_scat_dispersion_real
_atom_type_scat_dispersion_imag
_atom_type_scat_source
Zr Zr -2.9673 0.5597 'International Tables Vol C Tables 4.2.6.8 and 6.1.1.4'
C C 0.0033 0.0016 'International Tables Vol C Tables 4.2.6.8 and 6.1.1.4'
O O 0.0106 0.0060 'International Tables Vol C Tables 4.2.6.8 and 6.1.1.4'
H H 0.0000 0.0000 'International Tables Vol C Tables 4.2.6.8 and 6.1.1.4'

loop_
_geom_angle_atom_site_label_1
_geom_angle_atom_site_label_2
_geom_angle_atom_site_label_3
_geom_angle
_geom_angle_site_symmetry_1
_geom_angle_site_symmetry_3
O1S' Zr1 O1S' 96.0(6) 11_556 .
O1S' Zr1 O4S' 62.6(2) 11_556 .
O1S' Zr1 O4S' 62.6(2) . .
O1S' Zr1 O4S' 62.6(2) 11_556 13_755
O1S' Zr1 O4S' 62.6(2) . 13_755
O4S' Zr1 O4S' 93.3(3) . 13_755
O1S' Zr1 O2 142.62(6) 11_556 3_765
O1S' Zr1 O2 84.2(2) . 3_765
O4S' Zr1 O2 85.10(14) . 3_765
O4S' Zr1 O2 142.85(6) 13_755 3_765
O1S' Zr1 O2 84.2(2) 11_556 5_566
O1S' Zr1 O2 142.62(6) . 5_566
O4S' Zr1 O2 142.85(6) . 5_566
O4S' Zr1 O2 85.10(14) 13_755 5_566
O2 Zr1 O2 117.56(10) 3_765 5_566
O1S' Zr1 O2 142.62(6) 11_556 14_565
O1S' Zr1 O2 84.2(2) . 14_565
O4S' Zr1 O2 142.85(6) . 14_565
O4S' Zr1 O2 85.10(14) 13_755 14_565
O2 Zr1 O2 74.72(11) 3_765 14_565
O2 Zr1 O2 74.12(13) 5_566 14_565
O1S' Zr1 O2 84.2(2) 11_556 9_766
O1S' Zr1 O2 142.62(6) . 9_766
O4S' Zr1 O2 85.10(14) . 9_766
O4S' Zr1 O2 142.85(6) 13_755 9_766
O2 Zr1 O2 74.12(13) 3_765 9_766
O2 Zr1 O2 74.72(11) 5_566 9_766
O2 Zr1 O2 117.56(10) 14_565 9_766
O1S' Zr1 O1S 12.5(5) 11_556 11_556
O1S' Zr1 O1S 108.5(3) . 11_556
O4S' Zr1 O1S 70.2(2) . 11_556
O4S' Zr1 O1S 70.2(2) 13_755 11_556
O2 Zr1 O1S 141.24(10) 3_765 11_556
O2 Zr1 O1S 74.4(3) 5_566 11_556
O2 Zr1 O1S 141.24(10) 14_565 11_556
O2 Zr1 O1S 74.4(3) 9_766 11_556
O1S' Zr1 O1S 108.5(3) 11_556 .
O1S' Zr1 O1S 12.5(5) . .
O4S' Zr1 O1S 70.2(2) . .
O4S' Zr1 O1S 70.2(2) 13_755 .
O2 Zr1 O1S 74.4(3) 3_765 .
O2 Zr1 O1S 141.24(10) 5_566 .
O2 Zr1 O1S 74.4(3) 14_565 .
O2 Zr1 O1S 141.24(10) 9_766 .
O1S Zr1 O1S 121.0(6) 11_556 .
O1S' Zr1 O4S 71.74(15) 11_556 13_755
O1S' Zr1 O4S 71.74(15) . 13_755
O4S' Zr1 O4S 108.7(3) . 13_755
O4S' Zr1 O4S 15.45(19) 13_755 13_755
O2 Zr1 O4S 141.15(7) 3_765 13_755
O2 Zr1 O4S 72.92(13) 5_566 13_755
O2 Zr1 O4S 72.92(13) 14_565 13_755
O2 Zr1 O4S 141.15(7) 9_766 13_755
O1S Zr1 O4S 76.67(15) 11_556 13_755
O1S Zr1 O4S 76.67(15) . 13_755
O1S' Zr1 O4S 71.74(15) 11_556 .
O1S' Zr1 O4S 71.74(15) . .
O4S' Zr1 O4S 15.44(19) . .
O4S' Zr1 O4S 108.7(3) 13_755 .
O2 Zr1 O4S 72.92(13) 3_765 .
O2 Zr1 O4S 141.15(7) 5_566 .
O2 Zr1 O4S 141.15(7) 14_565 .
O2 Zr1 O4S 72.92(13) 9_766 .
O1S Zr1 O4S 76.67(15) 11_556 .
O1S Zr1 O4S 76.67(15) . .
O4S Zr1 O4S 124.2(3) 13_755 .
O4S' Zr2 O4S' 59.8(3) 9_766 13_755
O4S' Zr2 O1S' 92.7(3) 9_766 .
O4S' Zr2 O1S' 62.0(5) 13_755 .
O4S' Zr2 O1S' 62.0(5) 9_766 3_765
O4S' Zr2 O1S' 92.7(3) 13_755 3_765
O1S' Zr2 O1S' 62.4(8) . 3_765
O4S' Zr2 O2S 92.2(2) 9_766 .
O4S' Zr2 O2S 92.2(2) 13_755 .
O1S' Zr2 O2S 146.1(5) . .
O1S' Zr2 O2S 146.1(5) 3_765 .
O4S' Zr2 O3S 148.10(17) 9_766 .
O4S' Zr2 O3S 148.10(17) 13_755 .
O1S' Zr2 O3S 94.1(4) . .
O1S' Zr2 O3S 94.1(4) 3_765 .
O2S Zr2 O3S 99.21(18) . .
O4S' Zr2 O1S 72.0(5) 9_766 3_765
O4S' Zr2 O1S 106.5(3) 13_755 3_765
O1S' Zr2 O1S 69.2(2) . 3_765
O1S' Zr2 O1S 13.9(6) 3_765 3_765
O2S Zr2 O1S 143.5(4) . 3_765
O3S Zr2 O1S 81.4(5) . 3_765
O4S' Zr2 O1S 106.5(3) 9_766 .
O4S' Zr2 O1S 72.0(5) 13_755 .
O1S' Zr2 O1S 13.9(6) . .
O1S' Zr2 O1S 69.2(2) 3_765 .
O2S Zr2 O1S 143.5(4) . .
O3S Zr2 O1S 81.4(5) . .
O1S Zr2 O1S 72.9(8) 3_765 .
O4S' Zr2 O1 81.85(18) 9_766 .
O4S' Zr2 O1 138.66(18) 13_755 .
O1S' Zr2 O1 140.6(5) . .
O1S' Zr2 O1 81.0(3) 3_765 .
O2S Zr2 O1 73.31(9) . .
O3S Zr2 O1 73.23(9) . .
O1S Zr2 O1 72.0(3) 3_765 .
O1S Zr2 O1 139.1(5) . .
O4S' Zr2 O1 138.66(18) 9_766 14_565
O4S' Zr2 O1 81.85(18) 13_755 14_565
O1S' Zr2 O1 81.0(3) . 14_565
O1S' Zr2 O1 140.6(5) 3_765 14_565
O2S Zr2 O1 73.31(9) . 14_565
O3S Zr2 O1 73.23(9) . 14_565
O1S Zr2 O1 139.1(5) 3_765 14_565
O1S Zr2 O1 72.0(3) . 14_565
O1 Zr2 O1 127.26(12) . 14_565
O4S' Zr2 O4S 15.88(14) 9_766 9_766
O4S' Zr2 O4S 69.26(17) 13_755 9_766
O1S' Zr2 O4S 108.6(3) . 9_766
O1S' Zr2 O4S 71.7(5) 3_765 9_766
O2S Zr2 O4S 78.78(18) . 9_766
O3S Zr2 O4S 142.13(13) . 9_766
O1S Zr2 O4S 79.0(5) 3_765 9_766
O1S Zr2 O4S 122.3(3) . 9_766
O1 Zr2 O4S 70.00(14) . 9_766
O1 Zr2 O4S 138.67(17) 14_565 9_766
O4S' Zr2 O4S 69.26(17) 9_766 13_755
O4S' Zr2 O4S 15.88(14) 13_755 13_755
O1S' Zr2 O4S 71.7(5) . 13_755
O1S' Zr2 O4S 108.6(3) 3_765 13_755
O2S Zr2 O4S 78.78(18) . 13_755
O3S Zr2 O4S 142.13(13) . 13_755
O1S Zr2 O4S 122.3(3) 3_765 13_755
O1S Zr2 O4S 79.0(5) . 13_755
O1 Zr2 O4S 138.67(17) . 13_755
O1 Zr2 O4S 70.00(14) 14_565 13_755
O4S Zr2 O4S 75.2(3) 9_766 13_755
O1S' O1S Zr2 69(2) . .
O1S' O1S Zr2 69(2) . 3_765
Zr2 O1S Zr2 105.8(7) . 3_765
O1S' O1S Zr1 56(4) . .
Zr2 O1S Zr1 101.7(5) . .
Zr2 O1S Zr1 101.7(5) 3_765 .
O1S' O1S H1SA 176.6 . .
Zr2 O1S H1SA 109.0 . .
Zr2 O1S H1SA 109.0 3_765 .
Zr1 O1S H1SA 127.7 . .
O1S O1S' Zr1 112(5) . .
O1S O1S' Zr2 97(2) . .
Zr1 O1S' Zr2 115.9(5) . .
O1S O1S' Zr2 97(2) . 3_765
Zr1 O1S' Zr2 115.9(5) . 3_765
Zr2 O1S' Zr2 115.7(9) . 3_765
O1S O1S' H1SA 2.2 . .
Zr1 O1S' H1SA 114.0 . .
Zr2 O1S' H1SA 95.8 . .
Zr2 O1S' H1SA 95.8 3_765 .
O4S' O4S Zr2 64.2(5) . 9_766
O4S' O4S Zr2 64.2(5) . 3_765
Zr2 O4S Zr2 103.3(3) 9_766 3_765
O4S' O4S Zr1 61.7(10) . .
Zr2 O4S Zr1 100.61(17) 9_766 .
Zr2 O4S Zr1 100.61(17) 3_765 .
O4S' O4S H4SA 178.7 . .
Zr2 O4S H4SA 116.4 9_766 .
Zr2 O4S H4SA 116.4 3_765 .
Zr1 O4S H4SA 117.0 . .
O4S O4S' Zr2 99.9(6) . 9_766
O4S O4S' Zr2 99.9(6) . 3_765
Zr2 O4S' Zr2 118.1(3) 9_766 3_765
O4S O4S' Zr1 102.8(12) . .
Zr2 O4S' Zr1 115.75(17) 9_766 .
Zr2 O4S' Zr1 115.75(17) 3_765 .
Zr2 O3S H3SA 108.7 . .
C1 O2 Zr1 131.45(18) . 9_766
Zr2 O2S H2SA 109.5 . .
C1 O1 Zr2 134.3(2) . .
O2 C1 O1 125.9(3) . .
O2 C1 C2 117.2(3) . .
O1 C1 C2 116.8(3) . .
C3 C2 C7 119.7(3) . .
C3 C2 C1 120.0(3) . .
C7 C2 C1 120.3(3) . .
C2 C3 C4 121.4(4) . .
C2 C3 H3 119.3 . .
C4 C3 H3 119.3 . .
C5 C4 C3 118.3(4) . .
C5 C4 C8 121.6(4) . .
C3 C4 C8 120.1(4) . .
C6 C5 C4 120.5(4) . .
C6 C5 C5 118.2(5) . 8_666
C4 C5 C5 121.3(5) . 8_666
C7 C6 C5 120.3(5) . .
C7 C6 H6 119.8 . .
C5 C6 H6 119.8 . .
C2 C7 C6 119.8(4) . .
C2 C7 H7 120.1 . .
C6 C7 H7 120.1 . .
C4 C8 H8D 109.5 . .
C4 C8 H8A 109.5 . .
H8D C8 H8A 109.5 . .
C4 C8 H8B 109.5 . .
H8D C8 H8B 109.5 . .
H8A C8 H8B 109.5 . .

loop_
_geom_bond_atom_site_label_1
_geom_bond_atom_site_label_2
_geom_bond_distance
_geom_bond_site_symmetry_2
Zr1 O1S' 2.04(2) 11_556
Zr1 O1S' 2.04(2) .
Zr1 O4S' 2.071(7) .
Zr1 O4S' 2.071(7) 13_755
Zr1 O2 2.202(2) 3_765
Zr1 O2 2.202(2) 5_566
Zr1 O2 2.202(2) 14_565
Zr1 O2 2.202(2) 9_766
Zr1 O1S 2.29(2) 11_556
Zr1 O1S 2.29(2) .
Zr1 O4S 2.293(6) 13_755
Zr1 O4S 2.293(6) .
Zr2 O4S' 2.061(4) 9_766
Zr2 O4S' 2.061(4) 13_755
Zr2 O1S' 2.088(11) .
Zr2 O1S' 2.088(11) 3_765
Zr2 O2S 2.192(4) .
Zr2 O3S 2.205(5) .
Zr2 O1S 2.216(10) 3_765
Zr2 O1S 2.217(10) .
Zr2 O1 2.258(2) .
Zr2 O1 2.258(2) 14_565
Zr2 O4S 2.254(4) 9_766
Zr2 O4S 2.254(4) 13_755
O1S O1S' 0.54(2) .
O1S Zr2 2.217(10) 3_765
O1S H1SA 0.9421 .
O1S' Zr2 2.088(10) 3_765
O1S' H1SA 1.4767 .
O4S O4S' 0.626(5) .
O4S Zr2 2.254(4) 9_766
O4S Zr2 2.254(4) 3_765
O4S H4SA 0.9421 .
O4S' Zr2 2.061(4) 9_766
O4S' Zr2 2.061(4) 3_765
O3S H3SA 0.8500 .
O2 C1 1.262(4) .
O2 Zr1 2.202(2) 9_766
O2S H2SA 0.8400 .
O1 C1 1.267(4) .
C1 C2 1.492(4) .
C2 C3 1.362(5) .
C2 C7 1.371(5) .
C3 C4 1.398(4) .
C3 H3 0.9500 .
C4 C5 1.383(6) .
C4 C8 1.540(8) .
C5 C6 1.365(6) .
C5 C5 1.517(7) 8_666
C6 C7 1.392(5) .
C6 H6 0.9500 .
C7 H7 0.9500 .
C8 H8D 0.9800 .
C8 H8A 0.9800 .
C8 H8B 0.9800 .

loop_
_geom_torsion_atom_site_label_1
_geom_torsion_atom_site_label_2
_geom_torsion_atom_site_label_3
_geom_torsion_atom_site_label_4
_geom_torsion
_geom_torsion_site_symmetry_1
_geom_torsion_site_symmetry_4
O4S' Zr2 O1S O1S' 7(4) 9_766 .
O4S' Zr2 O1S O1S' -42(4) 13_755 .
O1S' Zr2 O1S O1S' 58(3) 3_765 .
O2S Zr2 O1S O1S' -110(3) . .
O3S Zr2 O1S O1S' 156(4) . .
O1S Zr2 O1S O1S' 72(4) 3_765 .
O1 Zr2 O1S O1S' 104(4) . .
O1 Zr2 O1S O1S' -129(4) 14_565 .
O4S Zr2 O1S O1S' 8(4) 9_766 .
O4S Zr2 O1S O1S' -57(4) 13_755 .
O4S' Zr2 O1S Zr2 -52.4(8) 9_766 3_765
O4S' Zr2 O1S Zr2 -102.0(6) 13_755 3_765
O1S' Zr2 O1S Zr2 -60(3) . 3_765
O1S' Zr2 O1S Zr2 -1.8(3) 3_765 3_765
O2S Zr2 O1S Zr2 -170.2(2) . 3_765
O3S Zr2 O1S Zr2 95.9(7) . 3_765
O1S Zr2 O1S Zr2 12.3(9) 3_765 3_765
O1 Zr2 O1S Zr2 44.2(9) . 3_765
O1 Zr2 O1S Zr2 170.9(8) 14_565 3_765
O4S Zr2 O1S Zr2 -52.3(9) 9_766 3_765
O4S Zr2 O1S Zr2 -116.7(6) 13_755 3_765
O4S' Zr2 O1S Zr1 53.5(5) 9_766 .
O4S' Zr2 O1S Zr1 3.9(3) 13_755 .
O1S' Zr2 O1S Zr1 46(4) . .
O1S' Zr2 O1S Zr1 104.1(6) 3_765 .
O2S Zr2 O1S Zr1 -64.3(7) . .
O3S Zr2 O1S Zr1 -158.2(4) . .
O1S Zr2 O1S Zr1 118.2(5) 3_765 .
O1 Zr2 O1S Zr1 150.1(3) . .
O1 Zr2 O1S Zr1 -83.2(4) 14_565 .
O4S Zr2 O1S Zr1 53.6(6) 9_766 .
O4S Zr2 O1S Zr1 -10.8(3) 13_755 .
O1S' Zr1 O1S O1S' 0.000(8) 11_556 .
O4S' Zr1 O1S O1S' -50.60(19) . .
O4S' Zr1 O1S O1S' 50.60(19) 13_755 .
O2 Zr1 O1S O1S' -140.95(8) 3_765 .
O2 Zr1 O1S O1S' 104.3(4) 5_566 .
O2 Zr1 O1S O1S' 140.95(8) 14_565 .
O2 Zr1 O1S O1S' -104.3(4) 9_766 .
O1S Zr1 O1S O1S' 0.000(8) 11_556 .
O4S Zr1 O1S O1S' 65.26(16) 13_755 .
O4S Zr1 O1S O1S' -65.26(15) . .
O1S' Zr1 O1S Zr2 -54.5(3) 11_556 .
O1S' Zr1 O1S Zr2 -54.5(3) . .
O4S' Zr1 O1S Zr2 -105.1(4) . .
O4S' Zr1 O1S Zr2 -3.9(3) 13_755 .
O2 Zr1 O1S Zr2 164.5(4) 3_765 .
O2 Zr1 O1S Zr2 49.7(7) 5_566 .
O2 Zr1 O1S Zr2 86.4(3) 14_565 .
O2 Zr1 O1S Zr2 -158.79(10) 9_766 .
O1S Zr1 O1S Zr2 -54.5(3) 11_556 .
O4S Zr1 O1S Zr2 10.7(3) 13_755 .
O4S Zr1 O1S Zr2 -119.8(4) . .
O1S' Zr1 O1S Zr2 54.5(3) 11_556 3_765
O1S' Zr1 O1S Zr2 54.5(3) . 3_765
O4S' Zr1 O1S Zr2 3.9(3) . 3_765
O4S' Zr1 O1S Zr2 105.1(4) 13_755 3_765
O2 Zr1 O1S Zr2 -86.4(3) 3_765 3_765
O2 Zr1 O1S Zr2 158.79(10) 5_566 3_765
O2 Zr1 O1S Zr2 -164.5(4) 14_565 3_765
O2 Zr1 O1S Zr2 -49.7(7) 9_766 3_765
O1S Zr1 O1S Zr2 54.5(3) 11_556 3_765
O4S Zr1 O1S Zr2 119.8(4) 13_755 3_765
O4S Zr1 O1S Zr2 -10.7(3) . 3_765
Zr2 O1S O1S' Zr1 121.5(10) . .
Zr2 O1S O1S' Zr1 -121.5(10) 3_765 .
Zr2 O1S O1S' Zr2 117.1(19) 3_765 .
Zr1 O1S O1S' Zr2 -121.5(10) . .
Zr2 O1S O1S' Zr2 -117.1(19) . 3_765
Zr1 O1S O1S' Zr2 121.5(10) . 3_765
O1S' Zr1 O1S' O1S 180.000(8) 11_556 .
O4S' Zr1 O1S' O1S 125.0(2) . .
O4S' Zr1 O1S' O1S -125.0(2) 13_755 .
O2 Zr1 O1S' O1S 37.58(6) 3_765 .
O2 Zr1 O1S' O1S -91.7(4) 5_566 .
O2 Zr1 O1S' O1S -37.58(6) 14_565 .
O2 Zr1 O1S' O1S 91.7(4) 9_766 .
O1S Zr1 O1S' O1S 180.000(8) 11_556 .
O4S Zr1 O1S' O1S -111.47(15) 13_755 .
O4S Zr1 O1S' O1S 111.47(15) . .
O1S' Zr1 O1S' Zr2 -70.2(4) 11_556 .
O4S' Zr1 O1S' Zr2 -125.2(6) . .
O4S' Zr1 O1S' Zr2 -15.3(4) 13_755 .
O2 Zr1 O1S' Zr2 147.3(5) 3_765 .
O2 Zr1 O1S' Zr2 18.0(8) 5_566 .
O2 Zr1 O1S' Zr2 72.2(4) 14_565 .
O2 Zr1 O1S' Zr2 -158.50(11) 9_766 .
O1S Zr1 O1S' Zr2 -70.2(4) 11_556 .
O1S Zr1 O1S' Zr2 109.8(5) . .
O4S Zr1 O1S' Zr2 -1.7(4) 13_755 .
O4S Zr1 O1S' Zr2 -138.8(5) . .
O1S' Zr1 O1S' Zr2 70.2(4) 11_556 3_765
O4S' Zr1 O1S' Zr2 15.3(4) . 3_765
O4S' Zr1 O1S' Zr2 125.2(6) 13_755 3_765
O2 Zr1 O1S' Zr2 -72.2(4) 3_765 3_765
O2 Zr1 O1S' Zr2 158.50(11) 5_566 3_765
O2 Zr1 O1S' Zr2 -147.3(5) 14_565 3_765
O2 Zr1 O1S' Zr2 -18.0(8) 9_766 3_765
O1S Zr1 O1S' Zr2 70.2(4) 11_556 3_765
O1S Zr1 O1S' Zr2 -109.8(5) . 3_765
O4S Zr1 O1S' Zr2 138.8(5) 13_755 3_765
O4S Zr1 O1S' Zr2 1.7(4) . 3_765
O4S' Zr2 O1S' O1S -173(4) 9_766 .
O4S' Zr2 O1S' O1S 134(4) 13_755 .
O1S' Zr2 O1S' O1S -116(4) 3_765 .
O2S Zr2 O1S' O1S 89(4) . .
O3S Zr2 O1S' O1S -24(4) . .
O1S Zr2 O1S' O1S -103(4) 3_765 .
O1 Zr2 O1S' O1S -92(4) . .
O1 Zr2 O1S' O1S 48(4) 14_565 .
O4S Zr2 O1S' O1S -173(4) 9_766 .
O4S Zr2 O1S' O1S 120(4) 13_755 .
O4S' Zr2 O1S' Zr1 68.8(5) 9_766 .
O4S' Zr2 O1S' Zr1 15.4(4) 13_755 .
O1S' Zr2 O1S' Zr1 125.2(5) 3_765 .
O2S Zr2 O1S' Zr1 -29.1(9) . .
O3S Zr2 O1S' Zr1 -142.3(4) . .
O1S Zr2 O1S' Zr1 138.4(8) 3_765 .
O1S Zr2 O1S' Zr1 -118(4) . .
O1 Zr2 O1S' Zr1 149.3(4) . .
O1 Zr2 O1S' Zr1 -70.0(5) 14_565 .
O4S Zr2 O1S' Zr1 68.5(5) 9_766 .
O4S Zr2 O1S' Zr1 1.7(4) 13_755 .
O4S' Zr2 O1S' Zr2 -71.7(6) 9_766 3_765
O4S' Zr2 O1S' Zr2 -125.1(6) 13_755 3_765
O1S' Zr2 O1S' Zr2 -15.4(9) 3_765 3_765
O2S Zr2 O1S' Zr2 -169.7(3) . 3_765
O3S Zr2 O1S' Zr2 77.1(6) . 3_765
O1S Zr2 O1S' Zr2 -2.1(4) 3_765 3_765
O1S Zr2 O1S' Zr2 101(4) . 3_765
O1 Zr2 O1S' Zr2 8.8(10) . 3_765
O1 Zr2 O1S' Zr2 149.4(7) 14_565 3_765
O4S Zr2 O1S' Zr2 -72.1(7) 9_766 3_765
O4S Zr2 O1S' Zr2 -138.8(6) 13_755 3_765
O1S' Zr1 O4S O4S' -51.5(3) 11_556 .
O1S' Zr1 O4S O4S' 51.5(3) . .
O4S' Zr1 O4S O4S' 0.0 13_755 .
O2 Zr1 O4S O4S' 140.92(7) 3_765 .
O2 Zr1 O4S O4S' -106.1(2) 5_566 .
O2 Zr1 O4S O4S' 106.1(2) 14_565 .
O2 Zr1 O4S O4S' -140.92(7) 9_766 .
O1S Zr1 O4S O4S' -63.4(3) 11_556 .
O1S Zr1 O4S O4S' 63.4(3) . .
O4S Zr1 O4S O4S' 0.0 13_755 .
O1S' Zr1 O4S Zr2 1.5(3) 11_556 9_766
O1S' Zr1 O4S Zr2 104.4(3) . 9_766
O4S' Zr1 O4S Zr2 52.92(14) . 9_766
O4S' Zr1 O4S Zr2 52.92(14) 13_755 9_766
O2 Zr1 O4S Zr2 -166.16(18) 3_765 9_766
O2 Zr1 O4S Zr2 -53.2(3) 5_566 9_766
O2 Zr1 O4S Zr2 159.03(9) 14_565 9_766
O2 Zr1 O4S Zr2 -88.00(14) 9_766 9_766
O1S Zr1 O4S Zr2 -10.5(3) 11_556 9_766
O1S Zr1 O4S Zr2 116.3(3) . 9_766
O4S Zr1 O4S Zr2 52.92(14) 13_755 9_766
O1S' Zr1 O4S Zr2 -104.4(3) 11_556 3_765
O1S' Zr1 O4S Zr2 -1.5(3) . 3_765
O4S' Zr1 O4S Zr2 -52.92(14) . 3_765
O4S' Zr1 O4S Zr2 -52.92(14) 13_755 3_765
O2 Zr1 O4S Zr2 88.00(14) 3_765 3_765
O2 Zr1 O4S Zr2 -159.03(9) 5_566 3_765
O2 Zr1 O4S Zr2 53.2(3) 14_565 3_765
O2 Zr1 O4S Zr2 166.16(18) 9_766 3_765
O1S Zr1 O4S Zr2 -116.3(3) 11_556 3_765
O1S Zr1 O4S Zr2 10.5(3) . 3_765
O4S Zr1 O4S Zr2 -52.92(14) 13_755 3_765
Zr2 O4S O4S' Zr2 -121.1(6) 3_765 9_766
Zr1 O4S O4S' Zr2 119.5(3) . 9_766
Zr2 O4S O4S' Zr2 121.1(6) 9_766 3_765
Zr1 O4S O4S' Zr2 -119.5(3) . 3_765
Zr2 O4S O4S' Zr1 -119.5(3) 9_766 .
Zr2 O4S O4S' Zr1 119.5(3) 3_765 .
O1S' Zr1 O4S' O4S 123.2(3) 11_556 .
O1S' Zr1 O4S' O4S -123.2(3) . .
O4S' Zr1 O4S' O4S 180.0 13_755 .
O2 Zr1 O4S' O4S -37.22(6) 3_765 .
O2 Zr1 O4S' O4S 93.8(2) 5_566 .
O2 Zr1 O4S' O4S -93.8(2) 14_565 .
O2 Zr1 O4S' O4S 37.22(6) 9_766 .
O1S Zr1 O4S' O4S 112.4(3) 11_556 .
O1S Zr1 O4S' O4S -112.4(3) . .
O4S Zr1 O4S' O4S 180.0 13_755 .
O1S' Zr1 O4S' Zr2 15.5(3) 11_556 9_766
O1S' Zr1 O4S' Zr2 129.0(4) . 9_766
O4S' Zr1 O4S' Zr2 72.2(3) 13_755 9_766
O2 Zr1 O4S' Zr2 -145.0(3) 3_765 9_766
O2 Zr1 O4S' Zr2 -14.0(5) 5_566 9_766
O2 Zr1 O4S' Zr2 158.46(9) 14_565 9_766
O2 Zr1 O4S' Zr2 -70.6(3) 9_766 9_766
O1S Zr1 O4S' Zr2 4.6(3) 11_556 9_766
O1S Zr1 O4S' Zr2 139.8(4) . 9_766
O4S Zr1 O4S' Zr2 72.2(3) 13_755 9_766
O4S Zr1 O4S' Zr2 -107.8(3) . 9_766
O1S' Zr1 O4S' Zr2 -129.0(4) 11_556 3_765
O1S' Zr1 O4S' Zr2 -15.5(3) . 3_765
O4S' Zr1 O4S' Zr2 -72.2(3) 13_755 3_765
O2 Zr1 O4S' Zr2 70.6(3) 3_765 3_765
O2 Zr1 O4S' Zr2 -158.46(9) 5_566 3_765
O2 Zr1 O4S' Zr2 14.0(5) 14_565 3_765
O2 Zr1 O4S' Zr2 145.0(3) 9_766 3_765
O1S Zr1 O4S' Zr2 -139.8(4) 11_556 3_765
O1S Zr1 O4S' Zr2 -4.6(3) . 3_765
O4S Zr1 O4S' Zr2 -72.2(3) 13_755 3_765
O4S Zr1 O4S' Zr2 107.8(3) . 3_765
O4S' Zr2 O1 C1 26.7(4) 9_766 .
O4S' Zr2 O1 C1 47.7(5) 13_755 .
O1S' Zr2 O1 C1 -57.6(7) . .
O1S' Zr2 O1 C1 -36.1(6) 3_765 .
O2S Zr2 O1 C1 121.5(4) . .
O3S Zr2 O1 C1 -133.2(4) . .
O1S Zr2 O1 C1 -46.9(6) 3_765 .
O1S Zr2 O1 C1 -79.1(6) . .
O1 Zr2 O1 C1 174.3(3) 14_565 .
O4S Zr2 O1 C1 37.6(4) 9_766 .
O4S Zr2 O1 C1 71.9(4) 13_755 .
Zr1 O2 C1 O1 -11.4(6) 9_766 .
Zr1 O2 C1 C2 165.7(3) 9_766 .
Zr2 O1 C1 O2 11.0(7) . .
Zr2 O1 C1 C2 -166.2(3) . .
O2 C1 C2 C3 -8.3(6) . .
O1 C1 C2 C3 169.2(4) . .
O2 C1 C2 C7 173.1(5) . .
O1 C1 C2 C7 -9.5(7) . .
C7 C2 C3 C4 2.3(8) . .
C1 C2 C3 C4 -176.3(5) . .
C2 C3 C4 C5 -2.4(8) . .
C2 C3 C4 C8 174.9(7) . .
C3 C4 C5 C6 0.3(9) . .
C8 C4 C5 C6 -177.0(7) . .
C3 C4 C5 C5 179.9(6) . 8_666
C8 C4 C5 C5 2.6(10) . 8_666
C4 C5 C6 C7 1.8(10) . .
C5 C5 C6 C7 -177.8(6) 8_666 .
C3 C2 C7 C6 -0.1(9) . .
C1 C2 C7 C6 178.5(5) . .
C5 C6 C7 C2 -2.0(10) . .

loop_
_platon_squeeze_void_nr
_platon_squeeze_void_average_x
_platon_squeeze_void_average_y
_platon_squeeze_void_average_z
_platon_squeeze_void_volume
_platon_squeeze_void_count_electrons
_platon_squeeze_void_content
1 -0.006 -0.006 -0.059 6070 1649 ' '
